data_7038473
loop_
_publ_author_name
'Phanopoulos, Andreas'
'White, Andrew J. P.'
'Long, Nicholas J.'
'Miller, Philip W.'

_publ_section_title
;
 Insight into the stereoelectronic parameters of N-triphos ligands via
 coordination to tungsten(0).
;
_journal_issue 13
_journal_name_full 'Dalton transactions (Cambridge, England : 2003)'
_journal_page_first 5536
_journal_page_last 5548
_journal_paper_doi 10.1039/c6dt00170j
_journal_volume 45
_journal_year 2016
_chemical_formula_moiety 'C42 H36 N O3 P3 W'
_chemical_formula_sum 'C42 H36 N O3 P3 W'
_chemical_formula_weight 879.48
_chemical_name_systematic
;
 ?
;
_space_group_crystal_system monoclinic
_space_group_IT_number 14
_space_group_name_Hall '-P 2yn'
_space_group_name_H-M_alt 'P 1 21/n 1'
_symmetry_space_group_name_Hall '-P 2yn'
_symmetry_space_group_name_H-M 'P 1 21/n 1'
_atom_sites_solution_hydrogens geom
_audit_creation_method SHELXL
_audit_update_record
;
2015-07-13 deposited with the CCDC.
2016-02-19 downloaded from the CCDC.
;
_cell_angle_alpha 90
_cell_angle_beta 94.9551(9)
_cell_angle_gamma 90
_cell_formula_units_Z 4
_cell_length_a 10.23450(11)
_cell_length_b 19.2654(3)
_cell_length_c 18.46010(20)
_cell_measurement_reflns_used 6109
_cell_measurement_temperature 173
_cell_measurement_theta_max 73.5960
_cell_measurement_theta_min 4.5970
_cell_volume 3626.21(8)
_computing_cell_refinement 'CrysAlisPro, Agilent Technologies'
_computing_data_collection 'CrysAlisPro, Agilent Technologies'
_computing_data_reduction 'CrysAlisPro, Agilent Technologies'
_computing_molecular_graphics 'Bruker SHELXTL'
_computing_publication_material 'CIFTAB-2013 (Sheldrick, 2013)'
_computing_structure_refinement 'SHELXL-2013 (Sheldrick, 2013)'
_computing_structure_solution 'SHELXS-2013 (Sheldrick, 2013)'
_diffrn_ambient_temperature 173
_diffrn_detector_area_resol_mean 10.4115
_diffrn_measured_fraction_theta_full 0.986
_diffrn_measured_fraction_theta_max 0.953
_diffrn_measurement_device_type 'Agilent Xcalibur PX Ultra A'
_diffrn_measurement_method 'omega scans'
_diffrn_radiation_type CuK\a
_diffrn_radiation_wavelength 1.54184
_diffrn_reflns_av_R_equivalents 0.0217
_diffrn_reflns_av_unetI/netI 0.0344
_diffrn_reflns_Laue_measured_fraction_full 0.986
_diffrn_reflns_Laue_measured_fraction_max 0.953
_diffrn_reflns_limit_h_max 12
_diffrn_reflns_limit_h_min -8
_diffrn_reflns_limit_k_max 22
_diffrn_reflns_limit_k_min -23
_diffrn_reflns_limit_l_max 21
_diffrn_reflns_limit_l_min -22
_diffrn_reflns_number 12470
_diffrn_reflns_point_group_measured_fraction_full 0.986
_diffrn_reflns_point_group_measured_fraction_max 0.953
_diffrn_reflns_theta_full 67.684
_diffrn_reflns_theta_max 73.735
_diffrn_reflns_theta_min 3.322
_diffrn_source 'Enhance Ultra (Cu) X-ray Source'
_exptl_absorpt_coefficient_mu 7.482
_exptl_absorpt_correction_T_max 0.756
_exptl_absorpt_correction_T_min 0.236
_exptl_absorpt_correction_type analytical
_exptl_absorpt_process_details
;
CrysAlisPro, Agilent Technologies,
Version 1.171.37.33a (release 28-03-2014 CrysAlis171 .NET)
(compiled Mar 28 2014,12:25:20)
Analytical numeric absorption correction using a multifaceted crystal
model based on expressions derived by R.C. Clark & J.S. Reid.
(Clark, R. C. & Reid, J. S. (1995). Acta Cryst. A51, 887-897)
Empirical absorption correction using spherical harmonics,
 implemented in SCALE3 ABSPACK scaling algorithm.
;
_exptl_crystal_colour Colourless
_exptl_crystal_density_diffrn 1.611
_exptl_crystal_description needles
_exptl_crystal_F_000 1752
_exptl_crystal_size_max 0.26
_exptl_crystal_size_mid 0.07
_exptl_crystal_size_min 0.04
_refine_diff_density_max 0.595
_refine_diff_density_min -0.658
_refine_diff_density_rms 0.069
_refine_ls_extinction_method none
_refine_ls_goodness_of_fit_ref 1.034
_refine_ls_hydrogen_treatment constr
_refine_ls_matrix_type full
_refine_ls_number_parameters 451
_refine_ls_number_reflns 6984
_refine_ls_number_restraints 0
_refine_ls_restrained_S_all 1.034
_refine_ls_R_factor_all 0.0264
_refine_ls_R_factor_gt 0.0215
_refine_ls_shift/su_max 0.005
_refine_ls_shift/su_mean 0.000
_refine_ls_structure_factor_coef Fsqd
_refine_ls_weighting_details 'w=1/[\s^2^(Fo^2^)+(0.0194P)^2^+0.3093P] where P=(Fo^2^+2Fc^2^)/3'
_refine_ls_weighting_scheme calc
_refine_ls_wR_factor_gt 0.0492
_refine_ls_wR_factor_ref 0.0516
_reflns_Friedel_coverage 0.000
_reflns_number_gt 6205
_reflns_number_total 6984
_reflns_threshold_expression 'I > 2\s(I)'
_cod_data_source_file c6dt00170j2.cif
_cod_data_source_block 1
_cod_depositor_comments 'Adding full bibliography for 7038473--7038480.cif.'
_cod_original_cell_volume 3626.21(7)
_cod_database_code 7038473
_shelx_space_group_comment
;
The symmetry employed for this shelxl refinement is uniquely defined
by the following loop, which should always be used as a source of
symmetry information in preference to the above space-group names.
They are only intended as comments.
;
_shelxl_version_number 2013-4

loop_
_space_group_symop_operation_xyz
'x, y, z'
'-x+1/2, y+1/2, -z+1/2'
'-x, -y, -z'
'x-1/2, -y-1/2, z-1/2'

loop_
_atom_site_label
_atom_site_type_symbol
_atom_site_fract_x
_atom_site_fract_y
_atom_site_fract_z
_atom_site_U_iso_or_equiv
_atom_site_adp_type
_atom_site_occupancy
_atom_site_site_symmetry_order
_atom_site_calc_flag
_atom_site_refinement_flags_posn
_atom_site_refinement_flags_adp
W1 W 0.55901(2) 0.24001(2) 0.63288(2) 0.02142(4) Uani 1 1 d . .
N1 N 0.4031(2) 0.34095(12) 0.48455(12) 0.0282(5) Uani 1 1 d . .
C2 C 0.4283(3) 0.27563(15) 0.44824(14) 0.0295(5) Uani 1 1 d . .
H2A H 0.5065 0.2814 0.4208 0.035 Uiso 1 1 calc R U
H2B H 0.3528 0.2652 0.4127 0.035 Uiso 1 1 calc R U
P3 P 0.45586(6) 0.20013(3) 0.51141(3) 0.02451(13) Uani 1 1 d . .
C4 C 0.5162(3) 0.38343(15) 0.50535(15) 0.0302(6) Uani 1 1 d . .
H4A H 0.4857 0.4258 0.5292 0.036 Uiso 1 1 calc R U
H4B H 0.5547 0.3983 0.4605 0.036 Uiso 1 1 calc R U
P5 P 0.65136(6) 0.34275(4) 0.56826(3) 0.02588(13) Uani 1 1 d . .
C6 C 0.3013(2) 0.33905(15) 0.53502(13) 0.0273(5) Uani 1 1 d . .
H6A H 0.2355 0.3036 0.5182 0.033 Uiso 1 1 calc R U
H6B H 0.2563 0.3846 0.5339 0.033 Uiso 1 1 calc R U
P7 P 0.36335(6) 0.31892(3) 0.63201(3) 0.02351(13) Uani 1 1 d . .
C8 C 0.2940(3) 0.15808(14) 0.50277(14) 0.0286(5) Uani 1 1 d . .
C9 C 0.2220(3) 0.14740(14) 0.56224(15) 0.0300(5) Uani 1 1 d . .
H9A H 0.2566 0.1622 0.6091 0.036 Uiso 1 1 calc R U
C10 C 0.0993(3) 0.11510(16) 0.55404(18) 0.0378(6) Uani 1 1 d . .
H10A H 0.0514 0.1080 0.5952 0.045 Uiso 1 1 calc R U
C11 C 0.0478(3) 0.09350(19) 0.4862(2) 0.0462(8) Uani 1 1 d . .
H11A H -0.0357 0.0716 0.4807 0.055 Uiso 1 1 calc R U
C12 C 0.1180(3) 0.1038(2) 0.42655(18) 0.0485(8) Uani 1 1 d . .
H12A H 0.0825 0.0887 0.3799 0.058 Uiso 1 1 calc R U
C13 C 0.2400(3) 0.13599(18) 0.43406(17) 0.0405(7) Uani 1 1 d . .
H13A H 0.2872 0.1431 0.3925 0.049 Uiso 1 1 calc R U
C14 C 0.5472(3) 0.13830(15) 0.46033(14) 0.0285(5) Uani 1 1 d . .
C15 C 0.5946(3) 0.07882(15) 0.49588(16) 0.0323(6) Uani 1 1 d . .
H15A H 0.5787 0.0717 0.5453 0.039 Uiso 1 1 calc R U
C16 C 0.6648(3) 0.02966(17) 0.46055(18) 0.0394(7) Uani 1 1 d . .
H16A H 0.6957 -0.0110 0.4856 0.047 Uiso 1 1 calc R U
C17 C 0.6898(3) 0.03983(18) 0.38880(19) 0.0453(8) Uani 1 1 d . .
H17A H 0.7393 0.0066 0.3647 0.054 Uiso 1 1 calc R U
C18 C 0.6429(4) 0.09825(19) 0.35256(18) 0.0480(8) Uani 1 1 d . .
H18A H 0.6596 0.1051 0.3033 0.058 Uiso 1 1 calc R U
C19 C 0.5711(3) 0.14729(17) 0.38747(16) 0.0417(7) Uani 1 1 d . .
H19A H 0.5381 0.1872 0.3617 0.050 Uiso 1 1 calc R U
C20 C 0.7821(3) 0.33115(16) 0.50661(15) 0.0319(6) Uani 1 1 d . .
C21 C 0.8087(3) 0.26561(19) 0.48082(16) 0.0404(7) Uani 1 1 d . .
H21A H 0.7616 0.2266 0.4962 0.048 Uiso 1 1 calc R U
C22 C 0.9053(4) 0.2569(2) 0.43206(18) 0.0509(9) Uani 1 1 d . .
H22A H 0.9222 0.2119 0.4140 0.061 Uiso 1 1 calc R U
C23 C 0.9753(3) 0.3124(3) 0.41025(18) 0.0533(10) Uani 1 1 d . .
H23A H 1.0407 0.3060 0.3774 0.064 Uiso 1 1 calc R U
C24 C 0.9505(4) 0.3772(2) 0.4362(2) 0.0545(9) Uani 1 1 d . .
H24A H 0.9992 0.4159 0.4212 0.065 Uiso 1 1 calc R U
C25 C 0.8552(3) 0.3870(2) 0.48400(19) 0.0466(8) Uani 1 1 d . .
H25A H 0.8394 0.4323 0.5017 0.056 Uiso 1 1 calc R U
C26 C 0.7159(3) 0.41868(15) 0.62087(15) 0.0301(6) Uani 1 1 d . .
C27 C 0.6893(3) 0.48699(16) 0.59897(17) 0.0369(6) Uani 1 1 d . .
H27A H 0.6366 0.4954 0.5549 0.044 Uiso 1 1 calc R U
C28 C 0.7381(3) 0.54262(18) 0.6400(2) 0.0463(8) Uani 1 1 d . .
H28A H 0.7179 0.5887 0.6245 0.056 Uiso 1 1 calc R U
C29 C 0.8163(4) 0.53127(19) 0.7039(2) 0.0507(9) Uani 1 1 d . .
H29A H 0.8495 0.5694 0.7325 0.061 Uiso 1 1 calc R U
C30 C 0.8459(3) 0.4637(2) 0.7258(2) 0.0501(8) Uani 1 1 d . .
H30A H 0.9005 0.4557 0.7693 0.060 Uiso 1 1 calc R U
C31 C 0.7962(3) 0.40797(17) 0.68457(17) 0.0383(7) Uani 1 1 d . .
H31A H 0.8173 0.3620 0.7000 0.046 Uiso 1 1 calc R U
C32 C 0.3700(3) 0.40558(14) 0.67403(14) 0.0287(5) Uani 1 1 d . .
C33 C 0.2657(3) 0.45189(18) 0.66145(17) 0.0415(7) Uani 1 1 d . .
H33A H 0.1914 0.4391 0.6298 0.050 Uiso 1 1 calc R U
C34 C 0.2697(4) 0.51661(18) 0.69500(19) 0.0504(9) Uani 1 1 d . .
H34A H 0.1988 0.5481 0.6856 0.060 Uiso 1 1 calc R U
C35 C 0.3760(4) 0.53524(17) 0.74178(18) 0.0469(8) Uani 1 1 d . .
H35A H 0.3785 0.5796 0.7644 0.056 Uiso 1 1 calc R U
C36 C 0.4789(4) 0.48944(17) 0.75574(17) 0.0426(7) Uani 1 1 d . .
H36A H 0.5524 0.5024 0.7879 0.051 Uiso 1 1 calc R U
C37 C 0.4752(3) 0.42428(15) 0.72281(15) 0.0321(6) Uani 1 1 d . .
H37A H 0.5450 0.3924 0.7338 0.039 Uiso 1 1 calc R U
C38 C 0.2206(3) 0.28452(14) 0.67292(14) 0.0264(5) Uani 1 1 d . .
C39 C 0.2434(3) 0.25130(15) 0.73986(15) 0.0303(6) Uani 1 1 d . .
H39A H 0.3296 0.2500 0.7635 0.036 Uiso 1 1 calc R U
C40 C 0.1411(3) 0.22015(16) 0.77230(16) 0.0343(6) Uani 1 1 d . .
H40A H 0.1577 0.1972 0.8177 0.041 Uiso 1 1 calc R U
C41 C 0.0145(3) 0.22240(17) 0.73850(18) 0.0396(7) Uani 1 1 d . .
H41A H -0.0553 0.2003 0.7602 0.048 Uiso 1 1 calc R U
C42 C -0.0089(3) 0.25691(17) 0.67341(18) 0.0390(7) Uani 1 1 d . .
H42A H -0.0959 0.2594 0.6510 0.047 Uiso 1 1 calc R U
C43 C 0.0926(3) 0.28827(16) 0.63989(16) 0.0344(6) Uani 1 1 d . .
H43A H 0.0750 0.3120 0.5950 0.041 Uiso 1 1 calc R U
C44 C 0.6401(3) 0.26450(15) 0.73092(14) 0.0293(5) Uani 1 1 d . .
O44 O 0.6878(2) 0.27155(14) 0.78938(11) 0.0474(6) Uani 1 1 d . .
C45 C 0.4748(3) 0.16325(15) 0.68242(14) 0.0296(6) Uani 1 1 d . .
O45 O 0.4311(2) 0.11821(12) 0.71353(13) 0.0454(5) Uani 1 1 d . .
C46 C 0.7075(3) 0.17380(15) 0.62669(14) 0.0291(6) Uani 1 1 d . .
O46 O 0.7899(2) 0.13360(12) 0.62734(13) 0.0439(5) Uani 1 1 d . .

loop_
_atom_site_aniso_label
_atom_site_aniso_U_11
_atom_site_aniso_U_22
_atom_site_aniso_U_33
_atom_site_aniso_U_23
_atom_site_aniso_U_13
_atom_site_aniso_U_12
W1 0.01781(6) 0.02638(6) 0.02005(6) 0.00152(4) 0.00150(4) 0.00225(4)
N1 0.0288(11) 0.0306(11) 0.0251(11) 0.0013(9) 0.0009(8) 0.0020(9)
C2 0.0334(14) 0.0316(13) 0.0234(12) -0.0004(11) 0.0026(10) 0.0043(11)
P3 0.0248(3) 0.0273(3) 0.0213(3) 0.0005(2) 0.0014(2) 0.0023(2)
C4 0.0321(14) 0.0299(13) 0.0285(13) 0.0067(11) 0.0016(10) 0.0003(11)
P5 0.0225(3) 0.0295(3) 0.0258(3) 0.0036(3) 0.0034(2) 0.0016(2)
C6 0.0226(12) 0.0332(13) 0.0251(12) 0.0011(10) -0.0025(9) 0.0060(10)
P7 0.0202(3) 0.0275(3) 0.0227(3) -0.0003(2) 0.0013(2) 0.0031(2)
C8 0.0272(13) 0.0278(13) 0.0296(13) -0.0025(11) -0.0043(10) 0.0032(10)
C9 0.0281(14) 0.0289(13) 0.0325(14) -0.0022(11) 0.0003(10) 0.0019(11)
C10 0.0276(14) 0.0370(15) 0.0490(18) 0.0038(13) 0.0034(12) 0.0018(12)
C11 0.0320(16) 0.0467(18) 0.057(2) 0.0035(16) -0.0100(14) -0.0062(14)
C12 0.0463(19) 0.053(2) 0.0417(18) -0.0040(15) -0.0190(14) -0.0060(16)
C13 0.0428(17) 0.0465(17) 0.0307(15) 0.0028(13) -0.0051(12) -0.0031(14)
C14 0.0311(14) 0.0309(13) 0.0240(12) -0.0032(10) 0.0051(10) 0.0012(11)
C15 0.0310(14) 0.0331(14) 0.0332(14) -0.0015(12) 0.0054(11) -0.0001(11)
C16 0.0356(16) 0.0350(15) 0.0480(18) -0.0021(14) 0.0060(13) 0.0062(13)
C17 0.0457(19) 0.0428(17) 0.0495(19) -0.0159(15) 0.0170(14) 0.0001(14)
C18 0.065(2) 0.0458(18) 0.0371(17) -0.0072(15) 0.0236(15) 0.0002(16)
C19 0.060(2) 0.0356(16) 0.0304(15) -0.0021(13) 0.0123(13) 0.0028(14)
C20 0.0260(13) 0.0433(16) 0.0267(13) 0.0060(12) 0.0037(10) 0.0038(11)
C21 0.0349(16) 0.0540(19) 0.0329(15) 0.0022(14) 0.0067(12) 0.0096(14)
C22 0.046(2) 0.071(2) 0.0371(17) -0.0017(17) 0.0109(14) 0.0195(18)
C23 0.0318(17) 0.097(3) 0.0332(16) 0.0095(18) 0.0122(12) 0.0108(18)
C24 0.0404(19) 0.073(3) 0.053(2) 0.0159(19) 0.0209(15) -0.0007(18)
C25 0.0404(18) 0.054(2) 0.0483(19) 0.0117(16) 0.0173(14) 0.0014(15)
C26 0.0247(13) 0.0341(14) 0.0320(14) 0.0048(11) 0.0046(10) -0.0037(11)
C27 0.0370(16) 0.0362(15) 0.0366(15) 0.0078(13) -0.0026(12) -0.0048(12)
C28 0.0441(18) 0.0352(16) 0.058(2) 0.0060(15) -0.0038(15) -0.0086(14)
C29 0.051(2) 0.0399(17) 0.058(2) -0.0052(16) -0.0100(16) -0.0150(15)
C30 0.0425(19) 0.051(2) 0.053(2) 0.0022(16) -0.0164(15) -0.0082(15)
C31 0.0323(15) 0.0370(16) 0.0448(17) 0.0067(13) -0.0014(12) -0.0022(12)
C32 0.0319(14) 0.0263(13) 0.0287(13) 0.0006(10) 0.0079(10) 0.0043(11)
C33 0.0446(18) 0.0415(17) 0.0378(16) -0.0021(14) 0.0004(13) 0.0117(14)
C34 0.072(2) 0.0375(17) 0.0419(17) -0.0040(14) 0.0043(16) 0.0238(17)
C35 0.078(3) 0.0264(14) 0.0371(17) -0.0039(13) 0.0099(16) 0.0046(15)
C36 0.058(2) 0.0370(16) 0.0327(15) -0.0033(13) 0.0045(13) -0.0108(14)
C37 0.0340(15) 0.0340(14) 0.0287(13) -0.0013(11) 0.0043(11) -0.0024(11)
C38 0.0230(12) 0.0263(12) 0.0305(13) -0.0054(10) 0.0056(9) 0.0014(10)
C39 0.0253(13) 0.0359(14) 0.0301(13) -0.0037(11) 0.0052(10) 0.0025(11)
C40 0.0342(15) 0.0359(14) 0.0343(14) -0.0024(12) 0.0119(11) 0.0002(12)
C41 0.0307(15) 0.0385(16) 0.0518(18) -0.0090(14) 0.0158(13) -0.0032(12)
C42 0.0204(13) 0.0428(16) 0.0538(18) -0.0060(14) 0.0040(12) -0.0012(12)
C43 0.0234(13) 0.0396(15) 0.0398(15) -0.0002(13) 0.0002(11) 0.0045(11)
C44 0.0275(13) 0.0332(13) 0.0269(13) -0.0008(11) 0.0011(10) 0.0029(11)
O44 0.0512(14) 0.0613(15) 0.0276(11) -0.0012(10) -0.0092(9) -0.0036(11)
C45 0.0231(13) 0.0361(14) 0.0294(13) 0.0052(11) 0.0009(10) 0.0062(11)
O45 0.0363(12) 0.0445(13) 0.0558(14) 0.0227(11) 0.0072(10) -0.0013(10)
C46 0.0219(13) 0.0358(14) 0.0295(13) -0.0006(11) 0.0012(10) -0.0044(11)
O46 0.0249(10) 0.0411(12) 0.0648(14) -0.0061(11) -0.0007(9) 0.0153(9)

loop_
_atom_type_symbol
_atom_type_description
_atom_type_scat_dispersion_real
_atom_type_scat_dispersion_imag
_atom_type_scat_source
C C 0.0181 0.0091 'International Tables Vol C Tables 4.2.6.8 and 6.1.1.4'
H H 0.0000 0.0000 'International Tables Vol C Tables 4.2.6.8 and 6.1.1.4'
N N 0.0311 0.0180 'International Tables Vol C Tables 4.2.6.8 and 6.1.1.4'
O O 0.0492 0.0322 'International Tables Vol C Tables 4.2.6.8 and 6.1.1.4'
P P 0.2955 0.4335 'International Tables Vol C Tables 4.2.6.8 and 6.1.1.4'
W W -5.4734 5.5774 'International Tables Vol C Tables 4.2.6.8 and 6.1.1.4'

loop_
_geom_angle_atom_site_label_1
_geom_angle_atom_site_label_2
_geom_angle_atom_site_label_3
_geom_angle
C45 W1 C44 85.44(12)
C45 W1 C46 84.99(11)
C44 W1 C46 86.76(11)
C45 W1 P7 94.39(8)
C44 W1 P7 97.62(8)
C46 W1 P7 175.53(8)
C45 W1 P3 91.02(8)
C44 W1 P3 175.94(8)
C46 W1 P3 90.96(8)
P7 W1 P3 84.62(2)
C45 W1 P5 175.94(8)
C44 W1 P5 95.74(8)
C46 W1 P5 98.95(8)
P7 W1 P5 81.60(2)
P3 W1 P5 87.93(2)
C4 N1 C6 116.5(2)
C4 N1 C2 116.2(2)
C6 N1 C2 115.9(2)
N1 C2 P3 114.04(17)
C14 P3 C8 99.53(13)
C14 P3 C2 104.00(12)
C8 P3 C2 101.67(13)
C14 P3 W1 117.74(9)
C8 P3 W1 121.17(9)
C2 P3 W1 110.33(9)
N1 C4 P5 117.04(19)
C20 P5 C26 100.08(13)
C20 P5 C4 101.65(12)
C26 P5 C4 101.74(13)
C20 P5 W1 121.05(10)
C26 P5 W1 120.14(9)
C4 P5 W1 109.19(9)
N1 C6 P7 114.26(17)
C38 P7 C32 99.03(12)
C38 P7 C6 104.55(12)
C32 P7 C6 102.16(12)
C38 P7 W1 116.31(9)
C32 P7 W1 123.07(9)
C6 P7 W1 109.46(8)
C9 C8 C13 118.4(3)
C9 C8 P3 122.1(2)
C13 C8 P3 119.5(2)
C8 C9 C10 120.9(3)
C11 C10 C9 120.1(3)
C10 C11 C12 119.7(3)
C11 C12 C13 120.6(3)
C12 C13 C8 120.3(3)
C15 C14 C19 118.3(3)
C15 C14 P3 117.9(2)
C19 C14 P3 123.8(2)
C16 C15 C14 121.1(3)
C17 C16 C15 120.0(3)
C18 C17 C16 119.7(3)
C17 C18 C19 120.5(3)
C18 C19 C14 120.4(3)
C21 C20 C25 118.3(3)
C21 C20 P5 119.8(2)
C25 C20 P5 121.9(3)
C20 C21 C22 120.0(3)
C23 C22 C21 120.8(4)
C22 C23 C24 119.6(3)
C23 C24 C25 120.6(4)
C24 C25 C20 120.8(4)
C31 C26 C27 118.1(3)
C31 C26 P5 119.1(2)
C27 C26 P5 122.9(2)
C28 C27 C26 121.3(3)
C27 C28 C29 120.0(3)
C28 C29 C30 119.5(3)
C31 C30 C29 120.4(3)
C30 C31 C26 120.7(3)
C37 C32 C33 118.7(3)
C37 C32 P7 120.5(2)
C33 C32 P7 120.7(2)
C34 C33 C32 120.4(3)
C35 C34 C33 120.3(3)
C34 C35 C36 119.9(3)
C35 C36 C37 120.1(3)
C32 C37 C36 120.4(3)
C39 C38 C43 119.3(3)
C39 C38 P7 117.1(2)
C43 C38 P7 123.6(2)
C40 C39 C38 120.5(3)
C39 C40 C41 120.1(3)
C42 C41 C40 119.5(3)
C41 C42 C43 121.1(3)
C42 C43 C38 119.4(3)
O44 C44 W1 173.0(3)
O45 C45 W1 176.7(2)
O46 C46 W1 175.3(2)

loop_
_geom_bond_atom_site_label_1
_geom_bond_atom_site_label_2
_geom_bond_distance
W1 C45 1.975(3)
W1 C44 1.982(3)
W1 C46 1.995(3)
W1 P7 2.5131(6)
W1 P3 2.5148(6)
W1 P5 2.5354(7)
N1 C4 1.442(4)
N1 C6 1.457(3)
N1 C2 1.459(4)
C2 P3 1.870(3)
P3 C14 1.826(3)
P3 C8 1.839(3)
C4 P5 1.897(3)
P5 C20 1.844(3)
P5 C26 1.846(3)
C6 P7 1.888(3)
P7 C38 1.826(3)
P7 C32 1.840(3)
C8 C9 1.389(4)
C8 C13 1.405(4)
C9 C10 1.398(4)
C10 C11 1.380(5)
C11 C12 1.381(5)
C12 C13 1.391(5)
C14 C15 1.387(4)
C14 C19 1.399(4)
C15 C16 1.385(4)
C16 C17 1.385(5)
C17 C18 1.375(5)
C18 C19 1.389(5)
C20 C21 1.385(5)
C20 C25 1.395(5)
C21 C22 1.403(4)
C22 C23 1.367(6)
C23 C24 1.369(6)
C24 C25 1.384(5)
C26 C31 1.391(4)
C26 C27 1.397(4)
C27 C28 1.381(5)
C28 C29 1.384(5)
C29 C30 1.388(5)
C30 C31 1.388(5)
C32 C37 1.390(4)
C32 C33 1.396(4)
C33 C34 1.391(5)
C34 C35 1.377(5)
C35 C36 1.381(5)
C36 C37 1.394(4)
C38 C39 1.393(4)
C38 C43 1.399(4)
C39 C40 1.386(4)
C40 C41 1.389(4)
C41 C42 1.376(5)
C42 C43 1.392(4)
C44 O44 1.154(4)
C45 O45 1.152(4)
C46 O46 1.145(4)
